data_7045719
loop_
_publ_author_name
'Jassal, Amanpreet Kaur'
'Sran, Balkaran Singh'
'Suffren, Yan'
'Bernot, Kevin'
'Pointillart, Fabrice'
'Cador, Olivier'
'Hundal, Geeta'

_publ_section_title
;
 Structural diversity and photo-physical and magnetic properties of
 dimeric to 1D polymeric coordination polymers of lighter lanthanide(iii)
 dinitrobenzoates.
;
_journal_issue 13
_journal_name_full 'Dalton transactions (Cambridge, England : 2003)'
_journal_page_first 4722
_journal_page_last 4732
_journal_paper_doi 10.1039/c7dt04596d
_journal_volume 47
_journal_year 2018
_chemical_formula_moiety 'C42 H18 N12 O40 Sm2'
_chemical_formula_sum 'C42 H18 N12 O40 Sm2'
_chemical_formula_weight 1631.41
_space_group_crystal_system monoclinic
_space_group_IT_number 9
_space_group_name_Hall 'C -2yc'
_space_group_name_H-M_alt 'C 1 c 1'
_symmetry_space_group_name_Hall 'C -2yc'
_symmetry_space_group_name_H-M 'C 1 c 1'
_atom_sites_solution_hydrogens geom
_atom_sites_solution_primary direct
_atom_sites_solution_secondary difmap
_audit_creation_method SHELXL-2017/1
_audit_update_record
;
2018-02-08 deposited with the CCDC.
2018-02-23 downloaded from the CCDC.
;
_cell_angle_alpha 90
_cell_angle_beta 92.811(4)
_cell_angle_gamma 90
_cell_formula_units_Z 4
_cell_length_a 12.8390(14)
_cell_length_b 47.454(6)
_cell_length_c 9.2030(9)
_cell_measurement_reflns_used 3264
_cell_measurement_temperature 296(2)
_cell_measurement_theta_max 20.97
_cell_measurement_theta_min 2.58
_cell_volume 5600.3(11)
_computing_cell_refinement 'Bruker SAINT'
_computing_data_collection 'Bruker APEX2'
_computing_data_reduction 'Bruker SAINT'
_computing_molecular_graphics 'Bruker SHELXTL'
_computing_publication_material 'Bruker SHELXTL'
_computing_structure_refinement 'SHELXL-2017/1 (Sheldrick, 2017)'
_computing_structure_solution 'Sir-92 (Altomare et al., 1993)'
_diffrn_ambient_temperature 296(2)
_diffrn_measured_fraction_theta_full 1.000
_diffrn_measured_fraction_theta_max 0.996
_diffrn_measurement_device_type 'Bruker APEX-II CCD'
_diffrn_measurement_method '\f and \w scans'
_diffrn_radiation_type MoK\a
_diffrn_radiation_wavelength 0.71073
_diffrn_reflns_av_R_equivalents 0.0798
_diffrn_reflns_av_unetI/netI 0.1059
_diffrn_reflns_Laue_measured_fraction_full 1.000
_diffrn_reflns_Laue_measured_fraction_max 0.996
_diffrn_reflns_limit_h_max 16
_diffrn_reflns_limit_h_min -14
_diffrn_reflns_limit_k_max 62
_diffrn_reflns_limit_k_min -60
_diffrn_reflns_limit_l_max 12
_diffrn_reflns_limit_l_min -7
_diffrn_reflns_number 26340
_diffrn_reflns_point_group_measured_fraction_full 0.804
_diffrn_reflns_point_group_measured_fraction_max 0.742
_diffrn_reflns_theta_full 25.242
_diffrn_reflns_theta_max 27.967
_diffrn_reflns_theta_min 1.645
_diffrn_source 'fine-focus sealed tube'
_exptl_absorpt_coefficient_mu 2.202
_exptl_absorpt_correction_T_max 0.741
_exptl_absorpt_correction_T_min 0.690
_exptl_absorpt_correction_type multi-scan
_exptl_absorpt_process_details 'SADABS-2008/1 - Bruker AXS area detector scaling and absorption correction'
_exptl_crystal_colour Yellow
_exptl_crystal_density_diffrn 1.935
_exptl_crystal_density_meas ?
_exptl_crystal_description Needles
_exptl_crystal_F_000 3192
_exptl_crystal_size_max 0.180
_exptl_crystal_size_mid 0.170
_exptl_crystal_size_min 0.150
_refine_diff_density_max 2.284
_refine_diff_density_min -1.224
_refine_diff_density_rms 0.160
_refine_ls_abs_structure_details
;
 Flack x determined using 2172 quotients [(I+)-(I-)]/[(I+)+(I-)]
 (Parsons, Flack and Wagner, Acta Cryst. B69 (2013) 249-259).
;
_refine_ls_abs_structure_Flack 0.001(15)
_refine_ls_extinction_method none
_refine_ls_goodness_of_fit_ref 0.878
_refine_ls_hydrogen_treatment constr
_refine_ls_matrix_type full
_refine_ls_number_parameters 885
_refine_ls_number_reflns 10017
_refine_ls_number_restraints 2
_refine_ls_restrained_S_all 0.878
_refine_ls_R_factor_all 0.0759
_refine_ls_R_factor_gt 0.0522
_refine_ls_shift/su_max 0.001
_refine_ls_shift/su_mean 0.000
_refine_ls_structure_factor_coef Fsqd
_refine_ls_weighting_details 'w=1/[\s^2^(Fo^2^)+(0.0757P)^2^+3.9381P] where P=(Fo^2^+2Fc^2^)/3'
_refine_ls_weighting_scheme calc
_refine_ls_wR_factor_gt 0.1174
_refine_ls_wR_factor_ref 0.1343
_reflns_Friedel_coverage 0.488
_reflns_Friedel_fraction_full 0.607
_reflns_Friedel_fraction_max 0.488
_reflns_number_gt 7653
_reflns_number_total 10017
_reflns_threshold_expression 'I > 2\s(I)'
_cod_data_source_file c7dt04596d2.cif
_cod_data_source_block Sm_24DNb
_cod_depositor_comments
;
The following automatic conversions were performed:

'_exptl_absorpt_correction_type' value 'Multi-scan' changed to
'multi-scan' according to
/home/data/users/saulius/crontab/automatic-downloads/rss-feeds/RSC/lib/dictionaries/cif_core.dic
dictionary named 'cif_core.dic' version 2.4.2 from 2011-04-26.

'_exptl_crystal_density_meas' value 'not measured' was changed to '?'
- the value is perceived as not measured.

Automatic conversion script
Id: cif_fix_values 4973 2017-02-22 13:04:09Z antanas 

 Adding full bibliography for 7045715--7045724.cif.
;
_cod_database_code 7045719
_shelx_shelxl_version_number 2017/1
_shelx_space_group_comment
;
The symmetry employed for this shelxl refinement is uniquely defined
by the following loop, which should always be used as a source of
symmetry information in preference to the above space-group names.
They are only intended as comments.
;
_shelx_estimated_absorpt_t_min 0.693
_shelx_estimated_absorpt_t_max 0.734

loop_
_space_group_symop_operation_xyz
'x, y, z'
'x, -y, z+1/2'
'x+1/2, y+1/2, z'
'x+1/2, -y+1/2, z+1/2'

loop_
_atom_site_label
_atom_site_type_symbol
_atom_site_fract_x
_atom_site_fract_y
_atom_site_fract_z
_atom_site_U_iso_or_equiv
_atom_site_adp_type
_atom_site_occupancy
_atom_site_site_symmetry_order
_atom_site_calc_flag
_atom_site_refinement_flags_posn
_atom_site_refinement_flags_adp
_atom_site_refinement_flags_occupancy
_atom_site_disorder_assembly
_atom_site_disorder_group
C1 C 0.7198(11) 0.0851(3) 0.8501(14) 0.031(3) Uani 1 1 d . . . . .
C2 C 0.6609(12) 0.0584(3) 0.8860(13) 0.033(3) Uani 1 1 d . . . . .
C3 C 0.6925(11) 0.0315(3) 0.8435(15) 0.034(3) Uani 1 1 d . . . . .
C4 C 0.6426(12) 0.0073(3) 0.8815(17) 0.041(4) Uani 1 1 d . . . . .
H4 H 0.664802 -0.010298 0.851531 0.050 Uiso 1 1 calc R U . . .
C5 C 0.5581(12) 0.0103(3) 0.9659(18) 0.044(4) Uani 1 1 d . . . . .
C6 C 0.5228(13) 0.0356(3) 1.0106(15) 0.041(4) Uani 1 1 d . . . . .
H6 H 0.465552 0.036661 1.068595 0.049 Uiso 1 1 calc R U . . .
C7 C 0.5722(11) 0.0597(3) 0.9694(16) 0.041(3) Uani 1 1 d . . . . .
H7 H 0.546827 0.077127 0.997012 0.049 Uiso 1 1 calc R U . . .
C8 C 0.8413(12) 0.1915(3) 0.5730(18) 0.036(3) Uani 1 1 d . . . . .
C9 C 0.8159(14) 0.2223(2) 0.5816(19) 0.028(3) Uani 1 1 d . . . . .
C10 C 0.7501(12) 0.2308(3) 0.6887(16) 0.040(4) Uani 1 1 d . . . . .
H10 H 0.727753 0.217542 0.754734 0.049 Uiso 1 1 calc R U . . .
C11 C 0.7168(13) 0.2586(3) 0.7002(16) 0.046(4) Uani 1 1 d . . . . .
H11 H 0.672593 0.264053 0.772116 0.055 Uiso 1 1 calc R U . . .
C12 C 0.7515(11) 0.2774(3) 0.6014(16) 0.037(3) Uani 1 1 d . . . . .
C13 C 0.8173(12) 0.2704(3) 0.4938(15) 0.039(3) Uani 1 1 d . . . . .
H13 H 0.838411 0.283686 0.426912 0.046 Uiso 1 1 calc R U . . .
C14 C 0.8503(12) 0.2432(3) 0.4894(15) 0.034(3) Uani 1 1 d . . . . .
C15 C 0.7193(10) 0.1723(3) 1.0491(15) 0.031(3) Uani 1 1 d . . . . .
C16 C 0.6578(11) 0.1970(3) 1.1110(13) 0.034(3) Uani 1 1 d . . . . .
C17 C 0.5666(13) 0.1950(3) 1.1788(16) 0.046(4) Uani 1 1 d . . . . .
C18 C 0.5248(16) 0.2166(5) 1.2523(18) 0.068(6) Uani 1 1 d . . . . .
H18 H 0.461894 0.214652 1.297152 0.082 Uiso 1 1 calc R U . . .
C19 C 0.5776(16) 0.2411(5) 1.258(2) 0.061(6) Uani 1 1 d . . . . .
C20 C 0.6628(17) 0.2455(4) 1.182(2) 0.063(6) Uani 1 1 d . . . . .
H20 H 0.692295 0.263370 1.177762 0.075 Uiso 1 1 calc R U . . .
C21 C 0.7062(14) 0.2229(3) 1.1100(17) 0.053(4) Uani 1 1 d . . . . .
H21 H 0.767452 0.225232 1.061489 0.063 Uiso 1 1 calc R U . . .
C22 C 0.9282(10) 0.0923(3) 1.1106(13) 0.028(3) Uani 1 1 d . . . . .
C23 C 0.9809(10) 0.0655(3) 1.0809(13) 0.027(3) Uani 1 1 d . . . . .
C24 C 0.9694(10) 0.0408(3) 1.1644(14) 0.032(3) Uani 1 1 d . . . . .
C25 C 1.0260(13) 0.0168(3) 1.1458(15) 0.039(3) Uani 1 1 d . . . . .
H25 H 1.016761 0.000958 1.203330 0.047 Uiso 1 1 calc R U . . .
C26 C 1.0966(12) 0.0170(3) 1.0393(16) 0.041(4) Uani 1 1 d . . . . .
C27 C 1.1106(11) 0.0396(3) 0.9517(17) 0.044(4) Uani 1 1 d . . . . .
H27 H 1.157649 0.038756 0.878148 0.052 Uiso 1 1 calc R U . . .
C28 C 1.0539(12) 0.0642(3) 0.9733(16) 0.042(4) Uani 1 1 d . . . . .
H28 H 1.064706 0.079932 0.915443 0.050 Uiso 1 1 calc R U . . .
C29 C 1.0119(13) 0.1232(3) 0.6172(15) 0.036(3) Uani 1 1 d . . . . .
C30 C 1.1049(11) 0.1164(3) 0.5260(14) 0.032(3) Uani 1 1 d . . . . .
C31 C 1.1037(13) 0.0891(3) 0.4654(18) 0.048(4) Uani 1 1 d . . . . .
H31 H 1.047798 0.077186 0.480739 0.057 Uiso 1 1 calc R U . . .
C32 C 1.1835(14) 0.0799(3) 0.3845(18) 0.053(4) Uani 1 1 d . . . . .
H32 H 1.181664 0.061771 0.346118 0.064 Uiso 1 1 calc R U . . .
C33 C 1.2662(15) 0.0972(4) 0.3595(17) 0.049(5) Uani 1 1 d . . . . .
C34 C 1.2698(13) 0.1243(3) 0.4132(18) 0.041(4) Uani 1 1 d . . . . .
H34 H 1.324713 0.136352 0.394676 0.049 Uiso 1 1 calc R U . . .
C35 C 1.1904(13) 0.1327(3) 0.4938(17) 0.037(4) Uani 1 1 d . . . . .
C36 C 0.6306(11) 0.1392(3) 0.5432(16) 0.029(3) Uani 1 1 d . . . . .
C37 C 0.5342(12) 0.1304(3) 0.6233(15) 0.034(3) Uani 1 1 d . . . . .
C38 C 0.5089(13) 0.1018(3) 0.6114(18) 0.049(4) Uani 1 1 d . . . . .
H38 H 0.545699 0.089762 0.552654 0.059 Uiso 1 1 calc R U . . .
C39 C 0.4268(13) 0.0920(4) 0.6905(18) 0.051(4) Uani 1 1 d . . . . .
H39 H 0.404939 0.073350 0.680187 0.061 Uiso 1 1 calc R U . . .
C40 C 0.3781(13) 0.1095(4) 0.7833(19) 0.043(4) Uani 1 1 d . . . . .
C41 C 0.4063(12) 0.1368(3) 0.8042(18) 0.041(4) Uani 1 1 d . . . . .
H41 H 0.374687 0.147994 0.872514 0.049 Uiso 1 1 calc R U . . .
C42 C 0.4833(11) 0.1475(3) 0.7208(16) 0.038(3) Uani 1 1 d . . . . .
N1 N 0.7874(11) 0.0277(2) 0.7599(15) 0.042(3) Uani 1 1 d . . . . .
N2 N 0.5078(14) -0.0159(4) 1.011(2) 0.067(5) Uani 1 1 d . . . . .
N3 N 0.9264(10) 0.2353(3) 0.3800(14) 0.041(3) Uani 1 1 d . . . . .
N4 N 0.7177(11) 0.3072(3) 0.6127(18) 0.056(4) Uani 1 1 d . . . . .
N5 N 0.5048(12) 0.1688(3) 1.1682(16) 0.056(4) Uani 1 1 d . . . . .
N6 N 0.536(2) 0.2659(6) 1.337(2) 0.089(7) Uani 1 1 d . . . . .
N7 N 0.8895(13) 0.0399(2) 1.2740(14) 0.049(4) Uani 1 1 d . . . . .
N8 N 1.1605(13) -0.0088(3) 1.0217(17) 0.056(4) Uani 1 1 d . . . . .
N9 N 1.1896(11) 0.1625(3) 0.5452(15) 0.046(3) Uani 1 1 d . . . . .
N10 N 1.3511(15) 0.0872(5) 0.270(2) 0.071(5) Uani 1 1 d . . . . .
N11 N 0.5115(10) 0.1778(3) 0.7327(15) 0.041(3) Uani 1 1 d . . . . .
N12 N 0.296(2) 0.0985(5) 0.870(3) 0.098(8) Uani 1 1 d . . . . .
O1 O 0.6964(8) 0.1080(2) 0.9126(10) 0.039(2) Uani 1 1 d . . . . .
O2 O 0.7890(8) 0.08460(19) 0.7598(9) 0.037(2) Uani 1 1 d . . . . .
O1W O 0.6751(8) 0.10462(19) 0.2069(9) 0.038(2) Uani 1 1 d . . . . .
O3 O 0.7733(12) 0.0239(3) 0.6296(14) 0.086(5) Uani 1 1 d . . . . .
O2W O 0.9694(10) 0.1670(2) 0.9636(11) 0.062(3) Uani 1 1 d . . . . .
O4 O 0.8705(10) 0.0269(3) 0.8215(15) 0.068(4) Uani 1 1 d . . . . .
O3W O 0.7516(8) 0.0866(2) 0.4669(10) 0.040(2) Uani 1 1 d . . . . .
O5 O 0.5301(14) -0.0373(3) 0.950(2) 0.099(5) Uani 1 1 d . . . . .
O6 O 0.4451(14) -0.0145(3) 1.105(2) 0.102(6) Uani 1 1 d . . . . .
O4W O 0.9719(8) 0.1546(2) 0.2785(11) 0.040(2) Uani 1 1 d . . . . .
O7 O 0.8717(8) 0.17932(18) 0.6878(10) 0.035(2) Uani 1 1 d . . . . .
O8 O 0.8277(9) 0.1803(2) 0.4493(10) 0.041(3) Uani 1 1 d . . . . .
O9 O 0.9166(10) 0.2463(3) 0.2593(12) 0.064(3) Uani 1 1 d . . . . .
O10 O 0.9989(10) 0.2200(3) 0.4213(14) 0.065(3) Uani 1 1 d . . . . .
O11 O 0.6718(13) 0.3140(3) 0.7170(18) 0.095(5) Uani 1 1 d . . . . .
O12 O 0.7382(14) 0.3226(3) 0.5136(18) 0.093(5) Uani 1 1 d . . . . .
O13 O 0.7648(8) 0.1568(2) 0.1393(10) 0.039(2) Uani 1 1 d . . . . .
O14 O 0.7223(9) 0.1708(2) 0.9126(9) 0.041(3) Uani 1 1 d . . . . .
O15 O 0.421(5) 0.1728(11) 1.232(9) 0.082(8) Uani 0.52(6) 1 d . . P A 1
O15' O 0.424(5) 0.1623(11) 1.230(10) 0.082(8) Uani 0.48(6) 1 d . . P A 2
O16 O 0.5361(9) 0.1486(3) 1.0938(13) 0.055(3) Uani 1 1 d . . . . .
O17 O 0.462(4) 0.2658(12) 1.383(5) 0.089(13) Uani 0.64(7) 1 d . . P B 1
O17' O 0.446(8) 0.2536(19) 1.425(8) 0.089(13) Uani 0.36(7) 1 d . . P B 2
O18 O 0.609(5) 0.2921(11) 1.348(8) 0.077(11) Uani 0.46(5) 1 d . . P B 1
O18' O 0.569(5) 0.2842(9) 1.342(6) 0.077(11) Uani 0.54(5) 1 d . . P B 2
O19 O 0.7188(8) 0.13801(18) 0.6123(11) 0.031(2) Uani 1 1 d . . . . .
O20 O 0.6229(9) 0.1433(2) 0.4110(10) 0.038(2) Uani 1 1 d . . . . .
O21 O 0.5624(11) 0.1876(2) 0.6380(15) 0.067(4) Uani 1 1 d . . . . .
O22 O 0.4812(9) 0.1909(2) 0.8371(13) 0.058(3) Uani 1 1 d . . . . .
O23 O 0.2576(14) 0.1123(4) 0.957(2) 0.107(6) Uani 1 1 d . . . . .
O24 O 0.306(3) 0.0707(7) 0.886(5) 0.105(10) Uani 0.50(2) 1 d . . P C 1
O24' O 0.244(2) 0.0781(7) 0.811(5) 0.105(10) Uani 0.50(2) 1 d . . P C 2
O25 O 0.9242(7) 0.12309(19) 0.5630(10) 0.032(2) Uani 1 1 d . . . . .
O26 O 1.0335(9) 0.1270(2) 0.7535(12) 0.047(3) Uani 1 1 d . . . . .
O27 O 1.1053(10) 0.1741(3) 0.5628(16) 0.064(4) Uani 1 1 d . . . . .
O28 O 1.2748(9) 0.1740(3) 0.5667(19) 0.082(4) Uani 1 1 d . . . . .
O29 O 1.4276(12) 0.1015(4) 0.2685(19) 0.091(5) Uani 1 1 d . . . . .
O30 O 1.3387(14) 0.0647(4) 0.211(2) 0.119(7) Uani 1 1 d . . . . .
O31 O 0.9159(8) 0.10968(19) 1.0078(9) 0.040(2) Uani 1 1 d . . . . .
O32 O 0.9019(8) 0.09678(19) 0.2370(10) 0.037(2) Uani 1 1 d . . . . .
O33 O 0.7983(9) 0.0430(2) 1.2323(15) 0.062(3) Uani 1 1 d . . . . .
O34 O 0.9230(12) 0.0359(3) 1.4004(13) 0.074(4) Uani 1 1 d . . . . .
O35 O 1.1517(13) -0.0279(3) 1.1029(17) 0.080(5) Uani 1 1 d . . . . .
O36 O 1.2149(12) -0.0091(3) 0.9112(18) 0.089(5) Uani 1 1 d . . . . .
Sm1 Sm 0.80641(5) 0.13279(2) 0.35745(5) 0.02666(19) Uani 1 1 d . . . . .
Sm2 Sm 0.84281(5) 0.13623(2) 0.81417(5) 0.02692(19) Uani 1 1 d . . . . .

loop_
_atom_site_aniso_label
_atom_site_aniso_U_11
_atom_site_aniso_U_22
_atom_site_aniso_U_33
_atom_site_aniso_U_23
_atom_site_aniso_U_13
_atom_site_aniso_U_12
C1 0.043(8) 0.016(6) 0.035(7) -0.001(5) 0.013(6) -0.001(5)
C2 0.058(9) 0.016(6) 0.026(6) 0.005(5) 0.013(6) -0.004(6)
C3 0.046(9) 0.026(7) 0.030(7) 0.004(6) 0.002(6) 0.000(6)
C4 0.053(10) 0.020(7) 0.051(9) 0.007(6) 0.003(7) 0.001(6)
C5 0.042(9) 0.032(8) 0.060(10) 0.014(7) 0.015(8) -0.010(7)
C6 0.061(10) 0.029(8) 0.036(8) 0.001(6) 0.030(7) -0.004(7)
C7 0.036(8) 0.036(8) 0.051(9) 0.000(7) 0.009(7) 0.004(6)
C8 0.039(10) 0.019(6) 0.050(9) -0.001(6) 0.016(7) -0.009(6)
C9 0.037(8) 0.023(6) 0.025(5) -0.002(6) 0.002(5) 0.000(6)
C10 0.061(10) 0.024(7) 0.038(8) 0.000(6) 0.021(7) -0.002(7)
C11 0.065(11) 0.032(8) 0.043(8) -0.007(6) 0.031(7) 0.004(7)
C12 0.042(8) 0.020(7) 0.049(8) -0.005(6) 0.004(7) 0.000(6)
C13 0.055(9) 0.019(7) 0.043(8) 0.004(6) 0.016(7) 0.002(6)
C14 0.049(9) 0.024(7) 0.030(7) -0.003(5) 0.009(6) 0.003(6)
C15 0.036(8) 0.015(6) 0.042(8) 0.000(5) 0.008(6) -0.003(5)
C16 0.049(9) 0.032(8) 0.020(6) 0.003(5) 0.005(6) 0.013(6)
C17 0.057(10) 0.047(10) 0.036(8) 0.003(7) 0.013(7) 0.025(8)
C18 0.064(12) 0.106(18) 0.034(9) -0.001(10) -0.010(9) 0.050(13)
C19 0.064(13) 0.074(14) 0.045(10) -0.031(10) 0.000(9) 0.028(11)
C20 0.088(15) 0.030(9) 0.068(13) -0.011(8) -0.018(12) 0.015(9)
C21 0.074(12) 0.040(10) 0.044(9) -0.001(7) 0.006(8) 0.010(8)
C22 0.034(7) 0.027(7) 0.025(6) 0.001(5) 0.010(5) -0.001(6)
C23 0.033(7) 0.024(7) 0.023(6) 0.002(5) 0.001(5) -0.003(5)
C24 0.040(8) 0.024(7) 0.033(7) 0.002(5) 0.014(6) -0.003(6)
C25 0.064(10) 0.017(6) 0.036(7) -0.005(5) 0.004(7) 0.008(6)
C26 0.052(9) 0.024(7) 0.049(9) -0.007(6) 0.008(7) 0.012(6)
C27 0.042(9) 0.037(9) 0.054(9) -0.013(7) 0.024(7) 0.004(7)
C28 0.052(9) 0.030(8) 0.047(9) 0.001(6) 0.025(7) 0.003(7)
C29 0.046(10) 0.033(8) 0.029(8) 0.008(6) 0.007(7) -0.001(7)
C30 0.033(8) 0.045(9) 0.019(6) 0.001(6) 0.000(6) -0.003(7)
C31 0.045(9) 0.037(9) 0.063(11) -0.005(7) 0.013(8) 0.005(7)
C32 0.079(13) 0.025(8) 0.057(10) 0.004(7) 0.025(9) 0.012(8)
C33 0.067(12) 0.051(11) 0.029(8) -0.008(7) 0.009(8) -0.005(9)
C34 0.035(9) 0.036(9) 0.052(10) 0.012(8) 0.010(7) 0.005(7)
C35 0.049(10) 0.023(8) 0.040(8) 0.002(6) 0.017(7) -0.001(6)
C36 0.030(8) 0.025(7) 0.033(8) -0.008(5) 0.006(6) 0.005(5)
C37 0.045(9) 0.029(7) 0.028(7) 0.002(5) 0.011(6) 0.012(6)
C38 0.051(10) 0.033(9) 0.063(11) -0.019(8) -0.002(8) 0.008(8)
C39 0.055(10) 0.035(9) 0.063(11) 0.002(8) 0.010(9) -0.017(8)
C40 0.038(9) 0.051(11) 0.039(9) 0.009(8) 0.006(7) -0.002(8)
C41 0.039(9) 0.039(9) 0.046(10) 0.002(7) 0.017(7) 0.007(7)
C42 0.034(8) 0.034(9) 0.047(9) 0.002(7) 0.015(7) 0.005(7)
N1 0.053(9) 0.017(6) 0.057(9) -0.007(5) 0.015(7) -0.006(6)
N2 0.069(11) 0.040(10) 0.093(13) 0.017(9) 0.012(10) -0.001(8)
N3 0.056(8) 0.024(6) 0.045(7) 0.003(5) 0.014(6) -0.008(6)
N4 0.052(9) 0.025(7) 0.092(11) -0.002(7) 0.024(8) 0.001(6)
N5 0.053(9) 0.060(10) 0.056(9) 0.022(8) 0.012(7) 0.009(8)
N6 0.098(17) 0.109(19) 0.055(11) -0.041(12) -0.023(11) 0.056(15)
N7 0.088(12) 0.018(6) 0.044(8) -0.006(5) 0.040(8) -0.003(6)
N8 0.074(11) 0.033(8) 0.063(10) -0.016(7) -0.002(9) 0.022(7)
N9 0.043(8) 0.034(8) 0.061(9) 0.005(6) -0.005(7) 0.006(6)
N10 0.051(12) 0.088(14) 0.077(13) 0.015(11) 0.035(10) 0.020(10)
N11 0.032(7) 0.030(7) 0.063(9) -0.005(6) 0.012(6) 0.007(6)
N12 0.097(17) 0.102(17) 0.104(16) -0.008(14) 0.074(13) -0.039(14)
O1 0.066(7) 0.019(5) 0.033(5) -0.005(4) 0.015(5) 0.001(5)
O2 0.055(6) 0.029(5) 0.027(5) -0.003(4) 0.015(4) 0.000(4)
O1W 0.059(7) 0.029(5) 0.025(5) 0.003(4) 0.001(5) -0.007(5)
O3 0.108(11) 0.095(12) 0.060(9) -0.026(7) 0.039(8) -0.034(9)
O2W 0.105(10) 0.050(7) 0.031(5) 0.003(5) 0.009(6) -0.029(7)
O4 0.043(7) 0.069(9) 0.093(10) -0.010(7) 0.020(7) 0.007(6)
O3W 0.056(6) 0.031(6) 0.036(5) -0.001(4) 0.021(5) -0.006(5)
O5 0.119(13) 0.032(8) 0.151(15) 0.008(9) 0.041(11) -0.031(8)
O6 0.124(15) 0.065(11) 0.121(14) 0.021(10) 0.048(12) -0.038(10)
O4W 0.044(6) 0.036(6) 0.041(6) 0.005(5) 0.009(5) -0.006(5)
O7 0.055(7) 0.010(4) 0.040(6) 0.007(4) 0.010(5) -0.004(4)
O8 0.073(8) 0.025(5) 0.025(5) -0.002(4) 0.008(5) 0.000(5)
O9 0.083(9) 0.069(9) 0.041(6) 0.011(6) 0.020(6) 0.003(7)
O10 0.062(8) 0.052(7) 0.085(9) 0.021(7) 0.030(7) 0.024(6)
O11 0.122(12) 0.044(8) 0.127(13) -0.002(8) 0.073(11) 0.028(8)
O12 0.130(14) 0.026(7) 0.129(14) 0.014(8) 0.071(11) 0.009(8)
O13 0.043(6) 0.032(6) 0.041(6) 0.013(4) 0.004(4) 0.005(4)
O14 0.075(8) 0.030(6) 0.020(5) 0.000(4) 0.014(5) 0.013(5)
O15 0.059(10) 0.02(2) 0.168(17) 0.04(3) 0.066(11) 0.02(2)
O15' 0.059(10) 0.02(2) 0.168(17) 0.04(3) 0.066(11) 0.02(2)
O16 0.045(7) 0.065(8) 0.056(7) 0.020(6) 0.006(6) -0.005(6)
O17 0.11(2) 0.09(3) 0.06(2) -0.006(17) 0.019(18) 0.06(3)
O17' 0.11(2) 0.09(3) 0.06(2) -0.006(17) 0.019(18) 0.06(3)
O18 0.10(4) 0.03(2) 0.098(14) -0.045(18) -0.03(2) 0.011(16)
O18' 0.10(4) 0.03(2) 0.098(14) -0.045(18) -0.03(2) 0.011(16)
O19 0.038(6) 0.024(5) 0.031(5) 0.001(4) 0.009(4) 0.002(4)
O20 0.047(7) 0.042(6) 0.026(5) -0.007(5) 0.006(5) 0.008(5)
O21 0.091(10) 0.035(7) 0.078(9) -0.008(6) 0.032(8) -0.001(7)
O22 0.068(8) 0.036(6) 0.071(8) -0.017(6) 0.029(6) 0.008(6)
O23 0.098(14) 0.114(16) 0.115(14) 0.010(12) 0.068(12) -0.016(12)
O24 0.046(16) 0.065(16) 0.21(4) 0.014(18) 0.033(19) -0.023(14)
O24' 0.046(16) 0.065(16) 0.21(4) 0.014(18) 0.033(19) -0.023(14)
O25 0.031(5) 0.025(5) 0.039(6) -0.001(4) 0.005(4) 0.007(4)
O26 0.043(7) 0.056(7) 0.041(7) 0.001(6) 0.012(5) 0.010(6)
O27 0.053(8) 0.046(8) 0.094(10) -0.016(7) 0.018(7) -0.005(6)
O28 0.038(7) 0.061(9) 0.146(13) -0.016(9) 0.004(8) -0.006(6)
O29 0.065(10) 0.091(13) 0.122(14) 0.000(10) 0.062(9) 0.018(9)
O30 0.107(14) 0.104(14) 0.152(17) -0.048(13) 0.070(12) 0.019(11)
O31 0.068(7) 0.024(5) 0.028(5) 0.003(4) 0.011(5) 0.008(5)
O32 0.062(7) 0.015(5) 0.036(5) 0.002(4) 0.017(5) 0.000(5)
O33 0.036(7) 0.047(7) 0.105(10) -0.003(7) 0.027(6) -0.005(5)
O34 0.116(12) 0.067(9) 0.042(7) 0.011(6) 0.034(8) -0.003(8)
O35 0.125(13) 0.027(7) 0.091(11) 0.013(7) 0.015(9) 0.028(7)
O36 0.100(11) 0.065(10) 0.107(12) -0.004(8) 0.059(10) 0.026(8)
Sm1 0.0383(5) 0.0204(3) 0.0221(4) -0.0003(3) 0.0090(3) 0.0014(3)
Sm2 0.0397(5) 0.0198(3) 0.0219(4) 0.0017(3) 0.0085(3) -0.0010(3)

loop_
_atom_type_symbol
_atom_type_description
_atom_type_scat_dispersion_real
_atom_type_scat_dispersion_imag
_atom_type_scat_source
C C 0.0033 0.0016 'International Tables Vol C Tables 4.2.6.8 and 6.1.1.4'
H H 0.0000 0.0000 'International Tables Vol C Tables 4.2.6.8 and 6.1.1.4'
N N 0.0061 0.0033 'International Tables Vol C Tables 4.2.6.8 and 6.1.1.4'
O O 0.0106 0.0060 'International Tables Vol C Tables 4.2.6.8 and 6.1.1.4'
Sm Sm -0.1638 3.4418 'International Tables Vol C Tables 4.2.6.8 and 6.1.1.4'

loop_
_geom_angle_atom_site_label_1
_geom_angle_atom_site_label_2
_geom_angle_atom_site_label_3
_geom_angle
_geom_angle_site_symmetry_1
O2 C1 O1 120.6(12) .
O2 C1 C2 120.6(11) .
O1 C1 C2 118.9(12) .
C3 C2 C7 116.6(13) .
C3 C2 C1 123.0(13) .
C7 C2 C1 120.5(12) .
C4 C3 C2 123.1(14) .
C4 C3 N1 115.9(13) .
C2 C3 N1 120.9(12) .
C3 C4 C5 116.8(14) .
C3 C4 H4 121.6 .
C5 C4 H4 121.6 .
C6 C5 C4 123.4(14) .
C6 C5 N2 120.4(15) .
C4 C5 N2 116.1(15) .
C5 C6 C7 119.2(14) .
C5 C6 H6 120.4 .
C7 C6 H6 120.4 .
C6 C7 C2 120.9(14) .
C6 C7 H7 119.5 .
C2 C7 H7 119.5 .
O7 C8 O8 126.3(12) .
O7 C8 C9 117.7(13) .
O8 C8 C9 115.9(14) .
C10 C9 C14 116.6(12) .
C10 C9 C8 117.5(13) .
C14 C9 C8 125.9(15) .
C9 C10 C11 122.0(13) .
C9 C10 H10 119.0 .
C11 C10 H10 119.0 .
C12 C11 C10 117.3(13) .
C12 C11 H11 121.4 .
C10 C11 H11 121.4 .
C11 C12 C13 123.6(13) .
C11 C12 N4 118.2(13) .
C13 C12 N4 118.3(13) .
C14 C13 C12 117.1(13) .
C14 C13 H13 121.5 .
C12 C13 H13 121.5 .
C13 C14 C9 123.4(14) .
C13 C14 N3 118.4(12) .
C9 C14 N3 118.2(12) .
O13 C15 O14 126.9(13) 1_556
O13 C15 C16 116.0(12) 1_556
O14 C15 C16 116.9(11) .
C17 C16 C21 117.8(14) .
C17 C16 C15 125.8(14) .
C21 C16 C15 116.0(13) .
C18 C17 C16 123.2(19) .
C18 C17 N5 116.5(17) .
C16 C17 N5 120.2(14) .
C19 C18 C17 118(2) .
C19 C18 H18 121.2 .
C17 C18 H18 121.2 .
C18 C19 C20 122.5(17) .
C18 C19 N6 120(2) .
C20 C19 N6 117(2) .
C19 C20 C21 118.8(18) .
C19 C20 H20 120.6 .
C21 C20 H20 120.6 .
C16 C21 C20 119.5(17) .
C16 C21 H21 120.2 .
C20 C21 H21 120.2 .
O32 C22 O31 123.9(12) 1_556
O32 C22 C23 118.1(11) 1_556
O31 C22 C23 117.9(11) .
C28 C23 C24 116.1(12) .
C28 C23 C22 120.0(12) .
C24 C23 C22 123.6(11) .
C25 C24 C23 123.6(13) .
C25 C24 N7 116.9(12) .
C23 C24 N7 119.4(12) .
C24 C25 C26 117.3(13) .
C24 C25 H25 121.3 .
C26 C25 H25 121.3 .
C27 C26 C25 122.7(13) .
C27 C26 N8 119.8(14) .
C25 C26 N8 117.5(14) .
C26 C27 C28 119.5(14) .
C26 C27 H27 120.3 .
C28 C27 H27 120.3 .
C27 C28 C23 120.7(14) .
C27 C28 H28 119.7 .
C23 C28 H28 119.7 .
O25 C29 O26 123.8(14) .
O25 C29 C30 120.7(12) .
O26 C29 C30 115.4(13) .
C35 C30 C31 114.9(14) .
C35 C30 C29 130.6(13) .
C31 C30 C29 114.6(13) .
C32 C31 C30 121.0(16) .
C32 C31 H31 119.5 .
C30 C31 H31 119.5 .
C31 C32 C33 120.5(16) .
C31 C32 H32 119.8 .
C33 C32 H32 119.8 .
C32 C33 C34 120.8(16) .
C32 C33 N10 120.0(17) .
C34 C33 N10 119.2(18) .
C35 C34 C33 117.3(16) .
C35 C34 H34 121.3 .
C33 C34 H34 121.3 .
C34 C35 C30 125.5(14) .
C34 C35 N9 118.1(14) .
C30 C35 N9 116.3(13) .
O20 C36 O19 121.8(14) .
O20 C36 C37 119.5(13) .
O19 C36 C37 117.9(13) .
C42 C37 C38 120.1(15) .
C42 C37 C36 124.5(13) .
C38 C37 C36 114.7(13) .
C39 C38 C37 117.6(15) .
C39 C38 H38 121.2 .
C37 C38 H38 121.2 .
C40 C39 C38 120.3(16) .
C40 C39 H39 119.9 .
C38 C39 H39 119.9 .
C41 C40 C39 123.0(16) .
C41 C40 N12 117.7(17) .
C39 C40 N12 119.3(18) .
C40 C41 C42 117.8(15) .
C40 C41 H41 121.1 .
C42 C41 H41 121.1 .
C41 C42 C37 121.1(15) .
C41 C42 N11 119.5(13) .
C37 C42 N11 119.4(13) .
O4 N1 O3 123.7(16) .
O4 N1 C3 119.9(13) .
O3 N1 C3 116.3(14) .
O5 N2 O6 124.0(18) .
O5 N2 C5 117.9(18) .
O6 N2 C5 118.1(17) .
O10 N3 O9 125.2(14) .
O10 N3 C14 117.0(12) .
O9 N3 C14 117.6(13) .
O11 N4 O12 125.3(15) .
O11 N4 C12 118.0(14) .
O12 N4 C12 116.7(14) .
O15' N5 O16 111(4) .
O16 N5 O15 132(3) .
O15' N5 C17 129(4) .
O16 N5 C17 119.6(14) .
O15 N5 C17 108(3) .
O18' N6 C19 124(4) .
O17 N6 C19 122(4) .
O18' N6 O17' 131(5) .
C19 N6 O17' 104(4) .
O17 N6 O18 122(4) .
C19 N6 O18 116(3) .
O33 N7 O34 126.7(15) .
O33 N7 C24 118.0(14) .
O34 N7 C24 115.3(16) .
O35 N8 O36 125.1(15) .
O35 N8 C26 119.4(16) .
O36 N8 C26 115.2(14) .
O28 N9 O27 124.0(14) .
O28 N9 C35 116.9(13) .
O27 N9 C35 119.1(13) .
O29 N10 O30 126.1(19) .
O29 N10 C33 117(2) .
O30 N10 C33 116.7(19) .
O21 N11 O22 124.9(14) .
O21 N11 C42 117.4(13) .
O22 N11 C42 117.7(13) .
O23 N12 O24' 119(3) .
O23 N12 O24 121(3) .
O23 N12 C40 121(2) .
O24' N12 C40 115(3) .
O24 N12 C40 111(2) .
C1 O1 Sm2 95.4(8) .
C1 O2 Sm2 92.7(7) .
C8 O7 Sm2 139.2(9) .
C8 O8 Sm1 135.8(9) .
C15 O13 Sm1 160.9(9) 1_554
C15 O14 Sm2 117.1(8) .
C36 O19 Sm2 158.9(9) .
C36 O19 Sm1 88.2(8) .
Sm2 O19 Sm1 112.8(4) .
C36 O20 Sm1 97.7(9) .
C29 O25 Sm1 149.3(9) .
C29 O25 Sm2 92.2(9) .
Sm1 O25 Sm2 112.3(4) .
C29 O26 Sm2 94.2(9) .
C22 O31 Sm2 162.8(10) .
C22 O32 Sm1 136.1(9) 1_554
O13 Sm1 O32 92.9(3) .
O13 Sm1 O25 150.8(3) .
O32 Sm1 O25 84.9(3) .
O13 Sm1 O8 82.2(3) .
O32 Sm1 O8 140.5(4) .
O25 Sm1 O8 81.2(3) .
O13 Sm1 O20 83.9(3) .
O32 Sm1 O20 138.2(4) .
O25 Sm1 O20 116.6(3) .
O8 Sm1 O20 80.5(4) .
O13 Sm1 O4W 73.3(3) .
O32 Sm1 O4W 72.6(3) .
O25 Sm1 O4W 78.3(3) .
O8 Sm1 O4W 68.5(4) .
O20 Sm1 O4W 143.3(4) .
O13 Sm1 O1W 70.6(3) .
O32 Sm1 O1W 73.2(3) .
O25 Sm1 O1W 135.2(3) .
O8 Sm1 O1W 138.6(3) .
O20 Sm1 O1W 66.4(3) .
O4W Sm1 O1W 128.0(3) .
O13 Sm1 O3W 134.9(3) .
O32 Sm1 O3W 74.1(3) .
O25 Sm1 O3W 72.4(3) .
O8 Sm1 O3W 134.3(3) .
O20 Sm1 O3W 79.0(3) .
O4W Sm1 O3W 137.0(3) .
O1W Sm1 O3W 64.3(3) .
O13 Sm1 O19 128.3(3) .
O32 Sm1 O19 136.0(3) .
O25 Sm1 O19 66.5(3) .
O8 Sm1 O19 69.5(3) .
O20 Sm1 O19 50.2(3) .
O4W Sm1 O19 128.2(3) .
O1W Sm1 O19 103.5(3) .
O3W Sm1 O19 65.9(3) .
O31 Sm2 O19 147.0(3) .
O31 Sm2 O7 139.9(3) .
O19 Sm2 O7 72.8(3) .
O31 Sm2 O14 108.3(3) .
O19 Sm2 O14 81.7(3) .
O7 Sm2 O14 74.0(3) .
O31 Sm2 O1 73.6(4) .
O19 Sm2 O1 79.5(3) .
O7 Sm2 O1 140.2(3) .
O14 Sm2 O1 74.2(3) .
O31 Sm2 O2W 71.0(4) .
O19 Sm2 O2W 141.8(3) .
O7 Sm2 O2W 70.2(3) .
O14 Sm2 O2W 79.3(4) .
O1 Sm2 O2W 125.5(3) .
O31 Sm2 O26 74.0(4) .
O19 Sm2 O26 116.2(4) .
O7 Sm2 O26 82.4(4) .
O14 Sm2 O26 144.6(4) .
O1 Sm2 O26 136.4(4) .
O2W Sm2 O26 68.0(4) .
O31 Sm2 O2 74.4(3) .
O19 Sm2 O2 73.8(3) .
O7 Sm2 O2 139.7(3) .
O14 Sm2 O2 122.4(3) .
O1 Sm2 O2 50.8(3) .
O2W Sm2 O2 143.8(3) .
O26 Sm2 O2 92.6(3) .
O31 Sm2 O25 112.1(3) .
O19 Sm2 O25 66.9(3) .
O7 Sm2 O25 72.6(3) .
O14 Sm2 O25 139.4(3) .
O1 Sm2 O25 121.4(3) .
O2W Sm2 O25 109.7(3) .
O26 Sm2 O25 49.7(3) .
O2 Sm2 O25 73.9(3) .

loop_
_geom_bond_atom_site_label_1
_geom_bond_atom_site_label_2
_geom_bond_distance
_geom_bond_site_symmetry_2
C1 O2 1.246(15) .
C1 O1 1.274(15) .
C1 C2 1.521(18) .
C2 C3 1.400(19) .
C2 C7 1.405(19) .
C3 C4 1.37(2) .
C3 N1 1.48(2) .
C4 C5 1.37(2) .
C4 H4 0.9300 .
C5 C6 1.35(2) .
C5 N2 1.47(2) .
C6 C7 1.37(2) .
C6 H6 0.9300 .
C7 H7 0.9300 .
C8 O7 1.250(18) .
C8 O8 1.260(18) .
C8 C9 1.500(17) .
C9 C10 1.39(2) .
C9 C14 1.39(2) .
C10 C11 1.391(19) .
C10 H10 0.9300 .
C11 C12 1.37(2) .
C11 H11 0.9300 .
C12 C13 1.374(19) .
C12 N4 1.482(17) .
C13 C14 1.361(18) .
C13 H13 0.9300 .
C14 N3 1.485(18) .
C15 O13 1.234(15) 1_556
C15 O14 1.260(15) .
C15 C16 1.541(18) .
C16 C17 1.36(2) .
C16 C21 1.38(2) .
C17 C18 1.36(2) .
C17 N5 1.47(2) .
C18 C19 1.34(3) .
C18 H18 0.9300 .
C19 C20 1.34(3) .
C19 N6 1.50(2) .
C20 C21 1.39(2) .
C20 H20 0.9300 .
C21 H21 0.9300 .
C22 O32 1.246(15) 1_556
C22 O31 1.260(15) .
C22 C23 1.470(18) .
C23 C28 1.398(18) .
C23 C24 1.413(17) .
C24 C25 1.367(18) .
C24 N7 1.475(18) .
C25 C26 1.37(2) .
C25 H25 0.9300 .
C26 C27 1.36(2) .
C26 N8 1.486(18) .
C27 C28 1.39(2) .
C27 H27 0.9300 .
C28 H28 0.9300 .
C29 O25 1.209(17) .
C29 O26 1.285(17) .
C29 C30 1.53(2) .
C30 C35 1.39(2) .
C30 C31 1.41(2) .
C31 C32 1.37(2) .
C31 H31 0.9300 .
C32 C33 1.37(2) .
C32 H32 0.9300 .
C33 C34 1.38(2) .
C33 N10 1.48(2) .
C34 C35 1.35(2) .
C34 H34 0.9300 .
C35 N9 1.490(18) .
C36 O20 1.231(17) .
C36 O19 1.274(17) .
C36 C37 1.53(2) .
C37 C42 1.396(19) .
C37 C38 1.40(2) .
C38 C39 1.39(2) .
C38 H38 0.9300 .
C39 C40 1.37(2) .
C39 H39 0.9300 .
C40 C41 1.36(2) .
C40 N12 1.45(2) .
C41 C42 1.38(2) .
C41 H41 0.9300 .
C42 N11 1.484(19) .
N1 O4 1.183(17) .
N1 O3 1.217(16) .
N2 O5 1.20(2) .
N2 O6 1.21(2) .
N3 O10 1.227(16) .
N3 O9 1.229(15) .
N4 O11 1.195(18) .
N4 O12 1.208(19) .
N5 O15' 1.24(6) .
N5 O16 1.258(18) .
N5 O15 1.27(6) .
N6 O18' 0.97(5) .
N6 O17 1.06(5) .
N6 O17' 1.55(11) .
N6 O18 1.56(6) .
N7 O33 1.222(18) .
N7 O34 1.235(18) .
N8 O35 1.182(19) .
N8 O36 1.26(2) .
N9 O28 1.230(17) .
N9 O27 1.234(17) .
N10 O29 1.19(2) .
N10 O30 1.21(2) .
N11 O21 1.209(17) .
N11 O22 1.224(16) .
N12 O23 1.17(3) .
N12 O24' 1.28(4) .
N12 O24 1.33(4) .
O1 Sm2 2.513(10) .
O2 Sm2 2.588(9) .
O1W Sm1 2.514(9) .
O2W Sm2 2.539(11) .
O3W Sm1 2.528(10) .
O4W Sm1 2.503(10) .
O7 Sm2 2.391(9) .
O8 Sm1 2.419(9) .
O13 Sm1 2.347(9) .
O14 Sm2 2.457(9) .
O19 Sm2 2.388(10) .
O19 Sm1 2.662(10) .
O20 Sm1 2.481(11) .
O25 Sm1 2.408(9) .
O25 Sm2 2.658(9) .
O26 Sm2 2.576(11) .
O31 Sm2 2.341(9) .
O32 Sm1 2.405(10) .

loop_
_geom_torsion_atom_site_label_1
_geom_torsion_atom_site_label_2
_geom_torsion_atom_site_label_3
_geom_torsion_atom_site_label_4
_geom_torsion
_geom_torsion_site_symmetry_1
O2 C1 C2 C3 12(2) .
O1 C1 C2 C3 -168.4(13) .
O2 C1 C2 C7 -169.8(13) .
O1 C1 C2 C7 9(2) .
C7 C2 C3 C4 -1(2) .
C1 C2 C3 C4 176.8(13) .
C7 C2 C3 N1 -177.7(13) .
C1 C2 C3 N1 0(2) .
C2 C3 C4 C5 0(2) .
N1 C3 C4 C5 176.4(14) .
C3 C4 C5 C6 1(2) .
C3 C4 C5 N2 -177.6(14) .
C4 C5 C6 C7 1(3) .
N2 C5 C6 C7 178.8(14) .
C5 C6 C7 C2 -2(2) .
C3 C2 C7 C6 2(2) .
C1 C2 C7 C6 -175.6(13) .
O7 C8 C9 C10 -50(2) .
O8 C8 C9 C10 128.8(16) .
O7 C8 C9 C14 131.7(16) .
O8 C8 C9 C14 -50(2) .
C14 C9 C10 C11 2(3) .
C8 C9 C10 C11 -176.0(15) .
C9 C10 C11 C12 0(3) .
C10 C11 C12 C13 0(3) .
C10 C11 C12 N4 -179.4(14) .
C11 C12 C13 C14 -1(2) .
N4 C12 C13 C14 177.6(13) .
C12 C13 C14 C9 4(2) .
C12 C13 C14 N3 -176.4(13) .
C10 C9 C14 C13 -4(2) .
C8 C9 C14 C13 173.8(15) .
C10 C9 C14 N3 175.9(14) .
C8 C9 C14 N3 -6(2) .
O13 C15 C16 C17 -72.6(18) 1_556
O14 C15 C16 C17 111.0(16) .
O13 C15 C16 C21 100.2(15) 1_556
O14 C15 C16 C21 -76.2(16) .
C21 C16 C17 C18 -4(2) .
C15 C16 C17 C18 168.6(14) .
C21 C16 C17 N5 172.5(13) .
C15 C16 C17 N5 -15(2) .
C16 C17 C18 C19 0(2) .
N5 C17 C18 C19 -177.2(15) .
C17 C18 C19 C20 7(3) .
C17 C18 C19 N6 179.9(16) .
C18 C19 C20 C21 -9(3) .
N6 C19 C20 C21 178.2(16) .
C17 C16 C21 C20 2(2) .
C15 C16 C21 C20 -171.1(14) .
C19 C20 C21 C16 4(3) .
O32 C22 C23 C28 -149.1(13) 1_556
O31 C22 C23 C28 28.3(19) .
O32 C22 C23 C24 25(2) 1_556
O31 C22 C23 C24 -157.6(13) .
C28 C23 C24 C25 1(2) .
C22 C23 C24 C25 -173.4(13) .
C28 C23 C24 N7 -176.3(13) .
C22 C23 C24 N7 9(2) .
C23 C24 C25 C26 -1(2) .
N7 C24 C25 C26 176.7(14) .
C24 C25 C26 C27 -1(2) .
C24 C25 C26 N8 178.2(13) .
C25 C26 C27 C28 2(2) .
N8 C26 C27 C28 -177.0(14) .
C26 C27 C28 C23 -2(2) .
C24 C23 C28 C27 0(2) .
C22 C23 C28 C27 174.8(13) .
O25 C29 C30 C35 118.6(17) .
O26 C29 C30 C35 -65(2) .
O25 C29 C30 C31 -62(2) .
O26 C29 C30 C31 114.1(15) .
C35 C30 C31 C32 1(2) .
C29 C30 C31 C32 -178.2(14) .
C30 C31 C32 C33 -1(3) .
C31 C32 C33 C34 -1(3) .
C31 C32 C33 N10 -179.0(16) .
C32 C33 C34 C35 2(3) .
N10 C33 C34 C35 179.6(16) .
C33 C34 C35 C30 -1(3) .
C33 C34 C35 N9 -176.4(14) .
C31 C30 C35 C34 -1(2) .
C29 C30 C35 C34 178.7(16) .
C31 C30 C35 N9 174.9(13) .
C29 C30 C35 N9 -6(2) .
O20 C36 C37 C42 -110.1(17) .
O19 C36 C37 C42 80.0(18) .
O20 C36 C37 C38 80.1(17) .
O19 C36 C37 C38 -89.9(16) .
C42 C37 C38 C39 5(2) .
C36 C37 C38 C39 175.4(13) .
C37 C38 C39 C40 -4(2) .
C38 C39 C40 C41 0(3) .
C38 C39 C40 N12 -176.9(18) .
C39 C40 C41 C42 4(3) .
N12 C40 C41 C42 -179.3(18) .
C40 C41 C42 C37 -3(2) .
C40 C41 C42 N11 175.8(14) .
C38 C37 C42 C41 -1(2) .
C36 C37 C42 C41 -170.8(14) .
C38 C37 C42 N11 179.7(13) .
C36 C37 C42 N11 10(2) .
C4 C3 N1 O4 -94.2(17) .
C2 C3 N1 O4 82.6(18) .
C4 C3 N1 O3 81.8(17) .
C2 C3 N1 O3 -101.4(17) .
C6 C5 N2 O5 167.9(19) .
C4 C5 N2 O5 -14(2) .
C6 C5 N2 O6 -11(3) .
C4 C5 N2 O6 167.5(19) .
C13 C14 N3 O10 136.6(15) .
C9 C14 N3 O10 -44(2) .
C13 C14 N3 O9 -38(2) .
C9 C14 N3 O9 141.9(15) .
C11 C12 N4 O11 8(2) .
C13 C12 N4 O11 -170.5(17) .
C11 C12 N4 O12 -170.7(17) .
C13 C12 N4 O12 10(2) .
C18 C17 N5 O15' -9(5) .
C16 C17 N5 O15' 174(5) .
C18 C17 N5 O16 175.6(14) .
C16 C17 N5 O16 -1(2) .
C18 C17 N5 O15 1(4) .
C16 C17 N5 O15 -176(4) .
C18 C19 N6 O18' -178(4) .
C20 C19 N6 O18' -5(5) .
C18 C19 N6 O17 -5(5) .
C20 C19 N6 O17 168(4) .
C18 C19 N6 O17' 12(4) .
C20 C19 N6 O17' -175(3) .
C18 C19 N6 O18 175(3) .
C20 C19 N6 O18 -12(4) .
C25 C24 N7 O33 -116.9(15) .
C23 C24 N7 O33 60.5(17) .
C25 C24 N7 O34 63.1(17) .
C23 C24 N7 O34 -119.5(14) .
C27 C26 N8 O35 176.1(17) .
C25 C26 N8 O35 -3(2) .
C27 C26 N8 O36 -9(2) .
C25 C26 N8 O36 171.5(16) .
C34 C35 N9 O28 -30(2) .
C30 C35 N9 O28 154.2(15) .
C34 C35 N9 O27 149.9(16) .
C30 C35 N9 O27 -26(2) .
C32 C33 N10 O29 -169.8(19) .
C34 C33 N10 O29 12(3) .
C32 C33 N10 O30 6(3) .
C34 C33 N10 O30 -172(2) .
C41 C42 N11 O21 -164.7(15) .
C37 C42 N11 O21 14(2) .
C41 C42 N11 O22 15(2) .
C37 C42 N11 O22 -166.1(14) .
C41 C40 N12 O23 -2(4) .
C39 C40 N12 O23 175(2) .
C41 C40 N12 O24' 153(3) .
C39 C40 N12 O24' -30(4) .
C41 C40 N12 O24 -154(3) .
C39 C40 N12 O24 23(4) .
O2 C1 O1 Sm2 -7.6(14) .
C2 C1 O1 Sm2 173.2(10) .
O1 C1 O2 Sm2 7.4(13) .
C2 C1 O2 Sm2 -173.4(11) .
O8 C8 O7 Sm2 -43(2) .
C9 C8 O7 Sm2 136.0(12) .
O7 C8 O8 Sm1 18(2) .
C9 C8 O8 Sm1 -160.7(11) .
O13 C15 O14 Sm2 -5.7(18) 1_556
C16 C15 O14 Sm2 170.2(9) .
O20 C36 O19 Sm2 169.8(16) .
C37 C36 O19 Sm2 -20(3) .
O20 C36 O19 Sm1 -14.6(13) .
C37 C36 O19 Sm1 155.1(11) .
O19 C36 O20 Sm1 15.9(14) .
C37 C36 O20 Sm1 -153.7(10) .
O26 C29 O25 Sm1 147.9(13) .
C30 C29 O25 Sm1 -37(3) .
O26 C29 O25 Sm2 3.8(16) .
C30 C29 O25 Sm2 179.4(13) .
O25 C29 O26 Sm2 -4.0(16) .
C30 C29 O26 Sm2 -179.8(11) .
O32 C22 O31 Sm2 -83(3) 1_556
C23 C22 O31 Sm2 100(3) .
